data_4105565
loop_
_publ_author_name
'Yanhui Chen'
'Litao Liu'
'Ying Peng'
'Pingping Chen'
'Yi Luo'
'Jingping Qu'

_publ_section_title
;
 Unusual Thiolate-Bridged Diiron Clusters Bearing the cis-HN=NH Ligand and
 Their Reactivities with Terminal Alkynes
;
_journal_name_full 'Journal of the American Chemical Society'
_journal_page_first 1147
_journal_page_last 1149
_journal_paper_doi 10.1021/ja105948r
_journal_volume 133
_journal_year 2011
_chemical_formula_sum 'C30 H42 F6 Fe2 N0 P S2'
_chemical_formula_weight 723.43
_chemical_name_systematic
; 
 ? 
;
_space_group_IT_number 14
_symmetry_cell_setting monoclinic
_symmetry_space_group_name_Hall '-P 2yn'
_symmetry_space_group_name_H-M 'P 1 21/n 1'
_atom_sites_solution_hydrogens geom
_atom_sites_solution_primary direct
_atom_sites_solution_secondary difmap
_audit_creation_method SHELXL-97
_cell_angle_alpha 90.00
_cell_angle_beta 90.305(7)
_cell_angle_gamma 90.00
_cell_formula_units_Z 4
_cell_length_a 10.422(4)
_cell_length_b 17.643(6)
_cell_length_c 17.751(6)
_cell_measurement_reflns_used 362
_cell_measurement_temperature 273(2)
_cell_measurement_theta_max 20.25
_cell_measurement_theta_min 2.26
_cell_volume 3264(2)
_computing_cell_refinement 'Bruker SMART'
_computing_data_collection 'Bruker SMART'
_computing_data_reduction 'Bruker SMART'
_computing_molecular_graphics 'Bruker SHELXTL'
_computing_publication_material 'Bruker SHELXTL'
_computing_structure_refinement 'SHELXL-97 (Sheldrick, 1997)'
_computing_structure_solution 'SHELXS-97 (Sheldrick, 1990)'
_diffrn_ambient_temperature 273(2)
_diffrn_measured_fraction_theta_full 0.680
_diffrn_measured_fraction_theta_max 0.680
_diffrn_measurement_device_type 'CCD area detector'
_diffrn_measurement_method 'phi and omega scans'
_diffrn_radiation_monochromator graphite
_diffrn_radiation_source 'fine-focus sealed tube'
_diffrn_radiation_type MoK\a
_diffrn_radiation_wavelength 0.71073
_diffrn_reflns_av_R_equivalents 0.0628
_diffrn_reflns_av_sigmaI/netI 0.1370
_diffrn_reflns_limit_h_max 10
_diffrn_reflns_limit_h_min -10
_diffrn_reflns_limit_k_max 16
_diffrn_reflns_limit_k_min -17
_diffrn_reflns_limit_l_max 14
_diffrn_reflns_limit_l_min -17
_diffrn_reflns_number 4793
_diffrn_reflns_theta_full 20.25
_diffrn_reflns_theta_max 20.25
_diffrn_reflns_theta_min 2.26
_exptl_absorpt_coefficient_mu 1.119
_exptl_absorpt_correction_T_max 0.9158
_exptl_absorpt_correction_T_min 0.8501
_exptl_absorpt_correction_type empirical
_exptl_crystal_colour dark-green
_exptl_crystal_density_diffrn 1.472
_exptl_crystal_description block
_exptl_crystal_F_000 1500
_exptl_crystal_size_max 0.15
_exptl_crystal_size_mid 0.11
_exptl_crystal_size_min 0.08
_refine_diff_density_max 0.387
_refine_diff_density_min -0.279
_refine_diff_density_rms 0.053
_refine_ls_extinction_method none
_refine_ls_goodness_of_fit_ref 0.902
_refine_ls_hydrogen_treatment constr
_refine_ls_matrix_type full
_refine_ls_number_parameters 370
_refine_ls_number_reflns 2142
_refine_ls_number_restraints 0
_refine_ls_restrained_S_all 0.902
_refine_ls_R_factor_all 0.0819
_refine_ls_R_factor_gt 0.0560
_refine_ls_shift/su_max 0.000
_refine_ls_shift/su_mean 0.000
_refine_ls_structure_factor_coef Fsqd
_refine_ls_weighting_details 'calc w=1/[\s^2^(Fo^2^)+(0.0120P)^2^+0.0000P] where P=(Fo^2^+2Fc^2^)/3'
_refine_ls_weighting_scheme calc
_refine_ls_wR_factor_gt 0.1003
_refine_ls_wR_factor_ref 0.1063
_reflns_number_gt 1471
_reflns_number_total 2142
_reflns_threshold_expression >2sigma(I)
_cod_data_source_file ja105948r_si_004.cif
_cod_data_source_block ds1
_cod_original_cell_volume 3264.0(19)
_cod_database_code 4105565

loop_
_symmetry_equiv_pos_as_xyz
'x, y, z'
'-x+1/2, y+1/2, -z+1/2'
'-x, -y, -z'
'x-1/2, -y-1/2, z-1/2'

loop_
_atom_site_label
_atom_site_type_symbol
_atom_site_fract_x
_atom_site_fract_y
_atom_site_fract_z
_atom_site_U_iso_or_equiv
_atom_site_adp_type
_atom_site_occupancy
_atom_site_symmetry_multiplicity
_atom_site_calc_flag
_atom_site_refinement_flags
Fe1 Fe 0.26312(11) 0.32883(6) 0.02857(7) 0.0325(4) Uani 1 1 d .
Fe2 Fe 0.09646(12) 0.24454(6) 0.08667(7) 0.0337(4) Uani 1 1 d .
S2 S 0.2021(2) 0.33468(13) 0.15155(14) 0.0442(7) Uani 1 1 d .
S1 S 0.0489(2) 0.34389(12) 0.00872(14) 0.0434(7) Uani 1 1 d .
P1 P 0.8365(3) -0.09475(15) 0.21058(17) 0.0635(9) Uani 1 1 d .
C1 C 0.4332(9) 0.3269(5) -0.0348(6) 0.040(2) Uani 1 1 d .
C5 C 0.4570(9) 0.3592(5) 0.0361(6) 0.045(3) Uani 1 1 d .
H5A H 0.5186 0.3404 0.0737 0.054 Uiso 1 1 calc R
C24 C 0.2832(8) 0.2198(4) 0.0623(5) 0.034(2) Uani 1 1 d .
C23 C 0.2128(8) 0.2230(4) 0.0004(6) 0.039(2) Uani 1 1 d .
H23A H 0.2069 0.1939 -0.0465 0.047 Uiso 1 1 calc R
C26 C 0.4518(9) 0.2055(6) 0.1608(5) 0.045(3) Uani 1 1 d .
H26A H 0.4224 0.2499 0.1831 0.054 Uiso 1 1 calc R
C8 C 0.2303(10) 0.5013(5) -0.0454(6) 0.067(3) Uani 1 1 d .
H8A H 0.2821 0.5391 -0.0694 0.101 Uiso 1 1 calc R
H8B H 0.1934 0.5221 -0.0004 0.101 Uiso 1 1 calc R
H8C H 0.1630 0.4857 -0.0791 0.101 Uiso 1 1 calc R
C2 C 0.3447(9) 0.3728(5) -0.0719(5) 0.040(2) Uani 1 1 d .
C25 C 0.3898(9) 0.1783(5) 0.0986(5) 0.037(2) Uani 1 1 d .
C3 C 0.3111(8) 0.4350(5) -0.0255(5) 0.038(2) Uani 1 1 d .
C9 C 0.3945(9) 0.4843(5) 0.1069(5) 0.054(3) Uani 1 1 d .
H9A H 0.4591 0.5216 0.0969 0.081 Uiso 1 1 calc R
H9B H 0.4153 0.4580 0.1527 0.081 Uiso 1 1 calc R
H9C H 0.3127 0.5088 0.1121 0.081 Uiso 1 1 calc R
F2 F 0.7167(9) -0.0638(6) 0.2519(7) 0.172(4) Uani 1 1 d .
C4 C 0.3884(8) 0.4268(5) 0.0407(5) 0.037(2) Uani 1 1 d .
F1 F 0.7735(12) -0.1748(4) 0.2030(5) 0.168(4) Uani 1 1 d .
C7 C 0.2981(11) 0.3635(6) -0.1539(6) 0.065(3) Uani 1 1 d .
H7A H 0.3545 0.3906 -0.1870 0.098 Uiso 1 1 calc R
H7B H 0.2127 0.3835 -0.1588 0.098 Uiso 1 1 calc R
H7C H 0.2980 0.3107 -0.1671 0.098 Uiso 1 1 calc R
C19 C -0.0007(9) 0.3094(6) -0.0837(5) 0.057(3) Uani 1 1 d .
H19A H 0.0743 0.3041 -0.1153 0.068 Uiso 1 1 calc R
H19B H -0.0393 0.2597 -0.0782 0.068 Uiso 1 1 calc R
C6 C 0.4968(10) 0.2581(5) -0.0701(6) 0.060(3) Uani 1 1 d .
H6A H 0.5727 0.2737 -0.0962 0.090 Uiso 1 1 calc R
H6B H 0.4384 0.2346 -0.1049 0.090 Uiso 1 1 calc R
H6C H 0.5196 0.2225 -0.0313 0.090 Uiso 1 1 calc R
C27 C 0.5578(10) 0.1688(7) 0.1918(6) 0.066(3) Uani 1 1 d .
H27A H 0.5993 0.1886 0.2339 0.080 Uiso 1 1 calc R
F6 F 0.8898(9) -0.1204(4) 0.2878(4) 0.123(3) Uani 1 1 d .
C21 C 0.0964(11) 0.4147(5) 0.1734(7) 0.075(4) Uani 1 1 d .
H21A H 0.1137 0.4562 0.1391 0.089 Uiso 1 1 calc R
H21B H 0.0077 0.3995 0.1667 0.089 Uiso 1 1 calc R
C28 C 0.6001(12) 0.1031(8) 0.1594(10) 0.082(4) Uani 1 1 d .
H28A H 0.6714 0.0781 0.1790 0.098 Uiso 1 1 calc R
F5 F 0.7818(14) -0.0704(5) 0.1321(5) 0.192(5) Uani 1 1 d .
C29 C 0.5376(13) 0.0749(6) 0.0990(8) 0.071(4) Uani 1 1 d .
H29A H 0.5646 0.0287 0.0793 0.085 Uiso 1 1 calc R
F4 F 0.8931(10) -0.0160(4) 0.2185(5) 0.153(4) Uani 1 1 d .
C30 C 0.4362(10) 0.1111(5) 0.0652(7) 0.059(3) Uani 1 1 d .
H30A H 0.3990 0.0919 0.0214 0.071 Uiso 1 1 calc R
C22 C 0.1174(14) 0.4399(8) 0.2514(8) 0.119(6) Uani 1 1 d .
H22A H 0.0610 0.4814 0.2624 0.178 Uiso 1 1 calc R
H22B H 0.2048 0.4559 0.2576 0.178 Uiso 1 1 calc R
H22C H 0.1001 0.3987 0.2853 0.178 Uiso 1 1 calc R
C20 C -0.0940(15) 0.3609(9) -0.1210(8) 0.139(7) Uani 1 1 d .
H20A H -0.1162 0.3410 -0.1697 0.208 Uiso 1 1 calc R
H20B H -0.0562 0.4102 -0.1267 0.208 Uiso 1 1 calc R
H20C H -0.1699 0.3648 -0.0909 0.208 Uiso 1 1 calc R
F3 F 0.9565(12) -0.1240(7) 0.1712(8) 0.218(6) Uani 1 1 d .
C11 C -0.0563(10) 0.1664(5) 0.0649(6) 0.047(3) Uani 1 1 d .
C10 C -0.1076(9) 0.2277(5) 0.1091(6) 0.044(3) Uani 1 1 d .
C13 C 0.0582(9) 0.1702(5) 0.1759(6) 0.049(3) Uani 1 1 d .
C14 C -0.0321(9) 0.2299(5) 0.1778(6) 0.047(3) Uani 1 1 d .
H14A H -0.0441 0.2655 0.2196 0.056 Uiso 1 1 calc R
C15 C -0.2176(9) 0.2781(6) 0.0903(7) 0.071(3) Uani 1 1 d .
H15A H -0.2957 0.2556 0.1079 0.107 Uiso 1 1 calc R
H15B H -0.2225 0.2848 0.0367 0.107 Uiso 1 1 calc R
H15C H -0.2056 0.3264 0.1141 0.107 Uiso 1 1 calc R
C16 C -0.1149(12) 0.1349(7) -0.0056(8) 0.093(4) Uani 1 1 d .
H16A H -0.1837 0.1012 0.0073 0.140 Uiso 1 1 calc R
H16B H -0.0509 0.1076 -0.0333 0.140 Uiso 1 1 calc R
H16C H -0.1476 0.1756 -0.0359 0.140 Uiso 1 1 calc R
C12 C 0.0403(10) 0.1298(5) 0.1062(6) 0.049(3) Uani 1 1 d .
C18 C 0.1474(11) 0.1495(7) 0.2410(7) 0.090(4) Uani 1 1 d .
H18A H 0.1050 0.1142 0.2737 0.135 Uiso 1 1 calc R
H18B H 0.1694 0.1944 0.2687 0.135 Uiso 1 1 calc R
H18C H 0.2240 0.1267 0.2215 0.135 Uiso 1 1 calc R
C17 C 0.1100(12) 0.0593(5) 0.0828(8) 0.094(5) Uani 1 1 d .
H17A H 0.0631 0.0156 0.0993 0.141 Uiso 1 1 calc R
H17B H 0.1941 0.0589 0.1051 0.141 Uiso 1 1 calc R
H17C H 0.1175 0.0583 0.0289 0.141 Uiso 1 1 calc R

loop_
_atom_site_aniso_label
_atom_site_aniso_U_11
_atom_site_aniso_U_22
_atom_site_aniso_U_33
_atom_site_aniso_U_23
_atom_site_aniso_U_13
_atom_site_aniso_U_12
Fe1 0.0319(9) 0.0318(7) 0.0338(9) 0.0025(6) 0.0011(6) 0.0004(6)
Fe2 0.0362(8) 0.0314(7) 0.0335(9) 0.0021(6) 0.0025(7) -0.0004(6)
S2 0.0506(17) 0.0472(14) 0.0349(16) -0.0064(11) 0.0034(13) -0.0036(12)
S1 0.0399(16) 0.0455(14) 0.0449(17) 0.0064(11) -0.0039(13) 0.0046(11)
P1 0.096(3) 0.0496(18) 0.045(2) -0.0036(14) 0.0125(19) 0.0064(17)
C1 0.041(6) 0.032(5) 0.046(7) 0.006(5) 0.009(5) 0.006(5)
C5 0.045(7) 0.049(6) 0.042(8) 0.015(5) -0.009(5) 0.005(5)
C24 0.026(6) 0.030(5) 0.044(7) 0.001(4) -0.003(6) -0.001(4)
C23 0.037(6) 0.041(6) 0.040(7) 0.002(4) 0.005(6) 0.000(4)
C26 0.040(7) 0.064(6) 0.031(7) 0.006(5) 0.008(6) 0.001(6)
C8 0.093(9) 0.039(6) 0.071(8) 0.007(5) -0.004(7) 0.016(6)
C2 0.034(6) 0.046(6) 0.040(7) 0.003(5) 0.005(5) -0.011(5)
C25 0.040(6) 0.032(5) 0.041(7) 0.009(5) 0.009(5) -0.008(5)
C3 0.044(6) 0.036(6) 0.033(7) 0.008(5) 0.001(5) -0.005(5)
C9 0.054(7) 0.058(6) 0.051(7) -0.003(5) -0.003(6) -0.013(5)
F2 0.126(8) 0.222(11) 0.170(11) 0.007(8) 0.056(8) 0.062(7)
C4 0.034(6) 0.037(6) 0.042(7) 0.003(4) -0.005(5) -0.016(5)
F1 0.277(12) 0.084(5) 0.142(9) -0.011(5) -0.051(8) -0.062(6)
C7 0.089(9) 0.072(7) 0.036(8) -0.001(5) 0.008(7) -0.004(6)
C19 0.049(7) 0.089(8) 0.032(7) -0.009(5) -0.019(5) 0.003(6)
C6 0.057(7) 0.069(7) 0.054(8) 0.009(6) 0.028(6) 0.014(6)
C27 0.060(8) 0.082(8) 0.057(8) 0.036(7) -0.006(7) 0.012(7)
F6 0.147(8) 0.151(7) 0.071(6) 0.030(5) -0.018(6) -0.021(5)
C21 0.097(9) 0.050(6) 0.077(10) 0.000(6) 0.036(8) 0.003(6)
C28 0.053(9) 0.072(9) 0.120(14) 0.047(9) -0.007(9) 0.016(7)
F5 0.356(16) 0.155(8) 0.065(7) 0.017(5) -0.075(8) 0.042(9)
C29 0.074(10) 0.041(7) 0.097(11) 0.013(7) 0.010(9) 0.027(7)
F4 0.246(12) 0.087(5) 0.126(8) -0.009(5) -0.003(8) -0.062(6)
C30 0.057(8) 0.034(6) 0.087(9) 0.002(6) 0.005(7) 0.008(5)
C22 0.130(13) 0.151(12) 0.075(11) -0.080(10) 0.016(10) 0.012(10)
C20 0.127(14) 0.212(16) 0.077(12) -0.030(10) -0.040(11) 0.104(12)
F3 0.202(11) 0.259(13) 0.195(14) 0.017(10) 0.135(11) 0.065(9)
C11 0.048(7) 0.048(6) 0.045(7) -0.003(5) 0.014(6) -0.017(5)
C10 0.027(6) 0.043(6) 0.063(8) 0.007(5) 0.016(6) -0.006(5)
C13 0.045(7) 0.055(6) 0.047(8) 0.033(6) 0.013(6) -0.001(6)
C14 0.044(7) 0.048(6) 0.049(8) 0.001(5) 0.012(6) 0.000(5)
C15 0.047(7) 0.107(9) 0.059(8) 0.013(6) 0.001(6) -0.009(7)
C16 0.092(10) 0.089(8) 0.098(11) -0.040(8) 0.011(9) -0.036(7)
C12 0.052(8) 0.035(6) 0.061(9) 0.001(5) 0.016(7) -0.007(5)
C18 0.066(9) 0.111(10) 0.093(11) 0.061(8) -0.006(8) 0.008(7)
C17 0.120(11) 0.031(6) 0.131(13) 0.000(7) 0.025(10) 0.005(6)

loop_
_atom_type_symbol
_atom_type_description
_atom_type_scat_dispersion_real
_atom_type_scat_dispersion_imag
_atom_type_scat_source
C C 0.0033 0.0016 'International Tables Vol C Tables 4.2.6.8 and 6.1.1.4'
H H 0.0000 0.0000 'International Tables Vol C Tables 4.2.6.8 and 6.1.1.4'
N N 0.0061 0.0033 'International Tables Vol C Tables 4.2.6.8 and 6.1.1.4'
F F 0.0171 0.0103 'International Tables Vol C Tables 4.2.6.8 and 6.1.1.4'
P P 0.1023 0.0942 'International Tables Vol C Tables 4.2.6.8 and 6.1.1.4'
S S 0.1246 0.1234 'International Tables Vol C Tables 4.2.6.8 and 6.1.1.4'
Fe Fe 0.3463 0.8444 'International Tables Vol C Tables 4.2.6.8 and 6.1.1.4'

loop_
_geom_angle_atom_site_label_1
_geom_angle_atom_site_label_2
_geom_angle_atom_site_label_3
_geom_angle
C23 Fe1 C24 38.2(4)
C23 Fe1 C5 120.4(4)
C24 Fe1 C5 97.3(3)
C23 Fe1 C1 94.1(3)
C24 Fe1 C1 93.2(3)
C5 Fe1 C1 39.0(4)
C23 Fe1 C2 103.7(4)
C24 Fe1 C2 123.6(4)
C5 Fe1 C2 64.5(4)
C1 Fe1 C2 38.4(4)
C23 Fe1 C3 139.2(4)
C24 Fe1 C3 158.3(3)
C5 Fe1 C3 65.3(3)
C1 Fe1 C3 65.1(3)
C2 Fe1 C3 38.5(3)
C23 Fe1 C4 157.2(4)
C24 Fe1 C4 131.7(4)
C5 Fe1 C4 38.0(3)
C1 Fe1 C4 63.8(3)
C2 Fe1 C4 63.3(3)
C3 Fe1 C4 38.4(3)
C23 Fe1 S1 79.3(3)
C24 Fe1 S1 104.9(3)
C5 Fe1 S1 157.8(3)
C1 Fe1 S1 138.4(3)
C2 Fe1 S1 102.9(3)
C3 Fe1 S1 93.4(2)
C4 Fe1 S1 120.7(3)
C23 Fe1 S2 102.0(3)
C24 Fe1 S2 77.8(3)
C5 Fe1 S2 101.6(3)
C1 Fe1 S2 138.8(3)
C2 Fe1 S2 154.4(2)
C3 Fe1 S2 116.9(2)
C4 Fe1 S2 92.3(3)
S1 Fe1 S2 82.21(10)
C23 Fe1 Fe2 50.9(3)
C24 Fe1 Fe2 52.2(2)
C5 Fe1 Fe2 142.6(2)
C1 Fe1 Fe2 142.7(2)
C2 Fe1 Fe2 147.2(3)
C3 Fe1 Fe2 148.9(2)
C4 Fe1 Fe2 147.7(2)
S1 Fe1 Fe2 56.80(7)
S2 Fe1 Fe2 55.71(7)
C23 Fe2 C24 38.1(4)
C23 Fe2 C13 125.5(4)
C24 Fe2 C13 102.2(4)
C23 Fe2 C14 162.0(3)
C24 Fe2 C14 137.9(4)
C13 Fe2 C14 39.1(3)
C23 Fe2 C12 96.5(4)
C24 Fe2 C12 95.4(4)
C13 Fe2 C12 39.7(4)
C14 Fe2 C12 65.6(4)
C23 Fe2 C11 101.2(4)
C24 Fe2 C11 122.2(4)
C13 Fe2 C11 65.7(4)
C14 Fe2 C11 65.6(4)
C12 Fe2 C11 38.2(4)
C23 Fe2 C10 135.2(4)
C24 Fe2 C10 159.8(3)
C13 Fe2 C10 65.7(4)
C14 Fe2 C10 39.3(4)
C12 Fe2 C10 64.8(3)
C11 Fe2 C10 38.9(3)
C23 Fe2 S2 103.3(3)
C24 Fe2 S2 78.2(2)
C13 Fe2 S2 98.6(3)
C14 Fe2 S2 90.3(3)
C12 Fe2 S2 136.1(3)
C11 Fe2 S2 155.5(3)
C10 Fe2 S2 118.5(3)
C23 Fe2 S1 79.2(3)
C24 Fe2 S1 103.9(3)
C13 Fe2 S1 153.6(3)
C14 Fe2 S1 114.8(3)
C12 Fe2 S1 140.0(3)
C11 Fe2 S1 103.1(3)
C10 Fe2 S1 90.4(3)
S2 Fe2 S1 82.62(10)
C23 Fe2 Fe1 51.2(2)
C24 Fe2 Fe1 51.6(2)
C13 Fe2 Fe1 144.6(3)
C14 Fe2 Fe1 145.7(3)
C12 Fe2 Fe1 144.9(3)
C11 Fe2 Fe1 145.4(3)
C10 Fe2 Fe1 146.2(2)
S2 Fe2 Fe1 56.88(7)
S1 Fe2 Fe1 56.34(7)
C21 S2 Fe2 111.1(4)
C21 S2 Fe1 114.1(4)
Fe2 S2 Fe1 67.40(8)
C19 S1 Fe1 112.0(3)
C19 S1 Fe2 110.4(3)
Fe1 S1 Fe2 66.87(8)
F4 P1 F3 91.9(7)
F4 P1 F6 92.8(5)
F3 P1 F6 90.9(7)
F4 P1 F2 87.0(5)
F3 P1 F2 178.6(8)
F6 P1 F2 88.3(6)
F4 P1 F5 88.3(5)
F3 P1 F5 88.9(8)
F6 P1 F5 178.9(5)
F2 P1 F5 91.9(7)
F4 P1 F1 178.0(6)
F3 P1 F1 90.0(7)
F6 P1 F1 87.7(5)
F2 P1 F1 91.1(6)
F5 P1 F1 91.2(6)
C2 C1 C5 107.6(7)
C2 C1 C6 124.0(10)
C5 C1 C6 128.2(9)
C2 C1 Fe1 71.7(5)
C5 C1 Fe1 70.1(6)
C6 C1 Fe1 127.2(6)
C4 C5 C1 108.1(8)
C4 C5 Fe1 74.2(5)
C1 C5 Fe1 70.9(6)
C4 C5 H5A 125.8
C1 C5 H5A 125.8
Fe1 C5 H5A 125.8
C23 C24 C25 143.1(9)
C23 C24 Fe1 69.9(5)
C25 C24 Fe1 132.6(6)
C23 C24 Fe2 68.9(6)
C25 C24 Fe2 136.9(7)
Fe1 C24 Fe2 76.3(3)
C24 C23 Fe2 73.0(6)
C24 C23 Fe1 71.9(5)
Fe2 C23 Fe1 77.9(3)
C24 C23 H23A 135.8
Fe2 C23 H23A 135.8
Fe1 C23 H23A 135.8
C25 C26 C27 121.9(10)
C25 C26 H26A 119.1
C27 C26 H26A 119.1
C3 C8 H8A 109.5
C3 C8 H8B 109.5
H8A C8 H8B 109.5
C3 C8 H8C 109.5
H8A C8 H8C 109.5
H8B C8 H8C 109.5
C1 C2 C3 110.0(9)
C1 C2 C7 126.2(9)
C3 C2 C7 123.6(9)
C1 C2 Fe1 70.0(5)
C3 C2 Fe1 72.2(5)
C7 C2 Fe1 128.9(7)
C26 C25 C30 118.2(9)
C26 C25 C24 122.1(8)
C30 C25 C24 119.5(9)
C2 C3 C4 105.1(8)
C2 C3 C8 127.9(9)
C4 C3 C8 126.3(9)
C2 C3 Fe1 69.3(5)
C4 C3 Fe1 71.2(5)
C8 C3 Fe1 131.0(6)
C4 C9 H9A 109.5
C4 C9 H9B 109.5
H9A C9 H9B 109.5
C4 C9 H9C 109.5
H9A C9 H9C 109.5
H9B C9 H9C 109.5
C5 C4 C3 109.0(8)
C5 C4 C9 125.7(9)
C3 C4 C9 125.3(8)
C5 C4 Fe1 67.8(5)
C3 C4 Fe1 70.3(5)
C9 C4 Fe1 128.0(6)
C2 C7 H7A 109.5
C2 C7 H7B 109.5
H7A C7 H7B 109.5
C2 C7 H7C 109.5
H7A C7 H7C 109.5
H7B C7 H7C 109.5
C20 C19 S1 112.4(8)
C20 C19 H19A 109.1
S1 C19 H19A 109.1
C20 C19 H19B 109.1
S1 C19 H19B 109.1
H19A C19 H19B 107.9
C1 C6 H6A 109.5
C1 C6 H6B 109.5
H6A C6 H6B 109.5
C1 C6 H6C 109.5
H6A C6 H6C 109.5
H6B C6 H6C 109.5
C28 C27 C26 119.0(12)
C28 C27 H27A 120.5
C26 C27 H27A 120.5
C22 C21 S2 110.2(10)
C22 C21 H21A 109.6
S2 C21 H21A 109.6
C22 C21 H21B 109.6
S2 C21 H21B 109.6
H21A C21 H21B 108.1
C29 C28 C27 119.5(11)
C29 C28 H28A 120.3
C27 C28 H28A 120.3
C28 C29 C30 123.0(11)
C28 C29 H29A 118.5
C30 C29 H29A 118.5
C29 C30 C25 118.2(11)
C29 C30 H30A 120.9
C25 C30 H30A 120.9
C21 C22 H22A 109.5
C21 C22 H22B 109.5
H22A C22 H22B 109.5
C21 C22 H22C 109.5
H22A C22 H22C 109.5
H22B C22 H22C 109.5
C19 C20 H20A 109.5
C19 C20 H20B 109.5
H20A C20 H20B 109.5
C19 C20 H20C 109.5
H20A C20 H20C 109.5
H20B C20 H20C 109.5
C12 C11 C10 109.2(9)
C12 C11 C16 123.7(9)
C10 C11 C16 125.7(10)
C12 C11 Fe2 70.8(6)
C10 C11 Fe2 72.3(5)
C16 C11 Fe2 133.7(8)
C11 C10 C14 106.1(8)
C11 C10 C15 127.9(10)
C14 C10 C15 126.0(9)
C11 C10 Fe2 68.8(5)
C14 C10 Fe2 68.0(5)
C15 C10 Fe2 128.9(6)
C14 C13 C12 107.9(9)
C14 C13 C18 124.4(11)
C12 C13 C18 127.4(10)
C14 C13 Fe2 71.4(5)
C12 C13 Fe2 71.6(5)
C18 C13 Fe2 127.3(7)
C13 C14 C10 108.6(9)
C13 C14 Fe2 69.5(5)
C10 C14 Fe2 72.8(6)
C13 C14 H14A 125.7
C10 C14 H14A 125.7
Fe2 C14 H14A 125.7
C10 C15 H15A 109.5
C10 C15 H15B 109.5
H15A C15 H15B 109.5
C10 C15 H15C 109.5
H15A C15 H15C 109.5
H15B C15 H15C 109.5
C11 C16 H16A 109.5
C11 C16 H16B 109.5
H16A C16 H16B 109.5
C11 C16 H16C 109.5
H16A C16 H16C 109.5
H16B C16 H16C 109.5
C11 C12 C13 108.1(8)
C11 C12 C17 125.8(10)
C13 C12 C17 126.1(10)
C11 C12 Fe2 71.0(5)
C13 C12 Fe2 68.6(5)
C17 C12 Fe2 127.4(7)
C13 C18 H18A 109.5
C13 C18 H18B 109.5
H18A C18 H18B 109.5
C13 C18 H18C 109.5
H18A C18 H18C 109.5
H18B C18 H18C 109.5
C12 C17 H17A 109.5
C12 C17 H17B 109.5
H17A C17 H17B 109.5
C12 C17 H17C 109.5
H17A C17 H17C 109.5
H17B C17 H17C 109.5

loop_
_geom_bond_atom_site_label_1
_geom_bond_atom_site_label_2
_geom_bond_distance
Fe1 C23 2.002(8)
Fe1 C24 2.026(8)
Fe1 C5 2.095(10)
Fe1 C1 2.104(9)
Fe1 C2 2.126(9)
Fe1 C3 2.164(8)
Fe1 C4 2.176(8)
Fe1 S1 2.274(3)
Fe1 S2 2.279(3)
Fe1 Fe2 2.5123(17)
Fe2 C23 1.994(9)
Fe2 C24 2.043(9)
Fe2 C13 2.096(8)
Fe2 C14 2.122(9)
Fe2 C12 2.136(9)
Fe2 C11 2.139(9)
Fe2 C10 2.186(9)
Fe2 S2 2.248(3)
Fe2 S1 2.286(3)
S2 C21 1.833(10)
S1 C19 1.822(9)
P1 F4 1.516(8)
P1 F3 1.525(9)
P1 F6 1.545(8)
P1 F2 1.550(8)
P1 F5 1.564(9)
P1 F1 1.564(8)
C1 C2 1.391(13)
C1 C5 1.403(13)
C1 C6 1.520(12)
C5 C4 1.393(12)
C5 H5A 0.9800
C24 C23 1.319(13)
C24 C25 1.475(13)
C23 H23A 0.9800
C26 C25 1.364(13)
C26 C27 1.392(13)
C26 H26A 0.9300
C8 C3 1.484(12)
C8 H8A 0.9600
C8 H8B 0.9600
C8 H8C 0.9600
C2 C3 1.416(12)
C2 C7 1.542(14)
C25 C30 1.413(12)
C3 C4 1.428(13)
C9 C4 1.553(13)
C9 H9A 0.9600
C9 H9B 0.9600
C9 H9C 0.9600
C7 H7A 0.9600
C7 H7B 0.9600
C7 H7C 0.9600
C19 C20 1.484(16)
C19 H19A 0.9700
C19 H19B 0.9700
C6 H6A 0.9600
C6 H6B 0.9600
C6 H6C 0.9600
C27 C28 1.368(16)
C27 H27A 0.9300
C21 C22 1.471(17)
C21 H21A 0.9700
C21 H21B 0.9700
C28 C29 1.347(17)
C28 H28A 0.9300
C29 C30 1.370(15)
C29 H29A 0.9300
C30 H30A 0.9300
C22 H22A 0.9600
C22 H22B 0.9600
C22 H22C 0.9600
C20 H20A 0.9600
C20 H20B 0.9600
C20 H20C 0.9600
C11 C12 1.401(14)
C11 C10 1.440(12)
C11 C16 1.497(16)
C10 C14 1.449(15)
C10 C15 1.487(13)
C13 C14 1.412(12)
C13 C12 1.439(14)
C13 C18 1.524(15)
C14 H14A 0.9800
C15 H15A 0.9600
C15 H15B 0.9600
C15 H15C 0.9600
C16 H16A 0.9600
C16 H16B 0.9600
C16 H16C 0.9600
C12 C17 1.501(13)
C18 H18A 0.9600
C18 H18B 0.9600
C18 H18C 0.9600
C17 H17A 0.9600
C17 H17B 0.9600
C17 H17C 0.9600
